data_7218938
loop_
_publ_author_name
'Zhang, Guo-Feng'
'Aldred, Matthew'
'Chen, Ze-Qiang'
'Chen, Tao'
'Meng, Xiang-Gao'
'Zhu, Ming-Qiang'

_publ_section_title
;
 Efficient Green-Red Piezofluorochromism of Bisanthracene-Modified
 Dibenzofulvene
;
_journal_name_full 'RSC Adv.'
_journal_paper_doi 10.1039/C4RA10067K
_journal_year 2014
_chemical_formula_sum 'C42 H26'
_chemical_formula_weight 530.63
_chemical_name_systematic
; 
 ? 
;
_space_group_IT_number 14
_symmetry_cell_setting monoclinic
_symmetry_space_group_name_Hall '-P 2ybc'
_symmetry_space_group_name_H-M 'P 1 21/c 1'
_atom_sites_solution_hydrogens geom
_atom_sites_solution_primary direct
_atom_sites_solution_secondary difmap
_audit_creation_method SHELXL-97
_audit_update_record
;
2014-06-27 deposited with the CCDC.
2014-11-27 downloaded from the CCDC.
;
_cell_angle_alpha 90.00
_cell_angle_beta 101.866(3)
_cell_angle_gamma 90.00
_cell_formula_units_Z 4
_cell_length_a 17.948(3)
_cell_length_b 7.2978(13)
_cell_length_c 21.108(4)
_cell_measurement_reflns_used 3078
_cell_measurement_temperature 296(2)
_cell_measurement_theta_max 28.40
_cell_measurement_theta_min 2.32
_cell_volume 2705.7(8)
_computing_cell_refinement 'Bruker SAINT'
_computing_data_collection 'Bruker APEX2'
_computing_data_reduction 'Bruker SAINT'
_computing_molecular_graphics 'Bruker SHELXTL'
_computing_publication_material 'Bruker SHELXTL'
_computing_structure_refinement 'SHELXL-97 (Sheldrick, 1997)'
_computing_structure_solution 'SHELXS-97 (Sheldrick, 1990)'
_diffrn_ambient_temperature 296(2)
_diffrn_measured_fraction_theta_full 0.996
_diffrn_measured_fraction_theta_max 0.996
_diffrn_measurement_device_type 'Bruker APEX-II CCD'
_diffrn_measurement_method '\f and \w scans'
_diffrn_radiation_monochromator graphite
_diffrn_radiation_source 'fine-focus sealed tube'
_diffrn_radiation_type MoK\a
_diffrn_radiation_wavelength 0.71073
_diffrn_reflns_av_R_equivalents 0.0415
_diffrn_reflns_av_sigmaI/netI 0.0537
_diffrn_reflns_limit_h_max 22
_diffrn_reflns_limit_h_min -19
_diffrn_reflns_limit_k_max 9
_diffrn_reflns_limit_k_min -9
_diffrn_reflns_limit_l_max 22
_diffrn_reflns_limit_l_min -26
_diffrn_reflns_number 16023
_diffrn_reflns_theta_full 27.00
_diffrn_reflns_theta_max 27.00
_diffrn_reflns_theta_min 1.16
_diffrn_standards_number 0
_exptl_absorpt_coefficient_mu 0.074
_exptl_absorpt_correction_T_max 0.9927
_exptl_absorpt_correction_T_min 0.9854
_exptl_absorpt_correction_type none
_exptl_crystal_density_diffrn 1.303
_exptl_crystal_density_method 'not measured'
_exptl_crystal_F_000 1112
_exptl_crystal_size_max 0.20
_exptl_crystal_size_mid 0.10
_exptl_crystal_size_min 0.10
_refine_diff_density_max 0.348
_refine_diff_density_min -0.367
_refine_diff_density_rms 0.113
_refine_ls_extinction_method none
_refine_ls_goodness_of_fit_ref 1.046
_refine_ls_hydrogen_treatment mixed
_refine_ls_matrix_type full
_refine_ls_number_parameters 379
_refine_ls_number_reflns 5884
_refine_ls_number_restraints 0
_refine_ls_restrained_S_all 1.046
_refine_ls_R_factor_all 0.0931
_refine_ls_R_factor_gt 0.0472
_refine_ls_shift/su_max 0.000
_refine_ls_shift/su_mean 0.000
_refine_ls_structure_factor_coef Fsqd
_refine_ls_weighting_details 'calc w=1/[\s^2^(Fo^2^)+(0.1006P)^2^+0.0206P] where P=(Fo^2^+2Fc^2^)/3'
_refine_ls_weighting_scheme calc
_refine_ls_wR_factor_gt 0.1315
_refine_ls_wR_factor_ref 0.1800
_reflns_number_gt 3708
_reflns_number_total 5884
_reflns_threshold_expression >2sigma(I)
_cod_data_source_file c4ra10067k2.cif
_cod_data_source_block e:\131209b\work\mo_131209b_0m
_cod_depositor_comments
;
The following automatic conversions were performed:

'_symmetry_cell_setting' value 'Monoclinic' changed to 'monoclinic'
according to
/usr/data/users/saulius/crontab/automatic-downloads/rss-feeds/RSC/lib/dictionaries/cif_core.dic
dictionary named 'cif_core.dic' version 2.4.2 from 2011-04-26.

Automatic conversion script
Id: cif_fix_values 2935 2014-11-11 08:27:57Z andrius 
;
_cod_original_cell_volume 2705.6(8)
_cod_original_sg_symbol_H-M P2(1)/c
_cod_database_code 7218938

loop_
_symmetry_equiv_pos_as_xyz
'x, y, z'
'-x, y+1/2, -z+1/2'
'-x, -y, -z'
'x, -y-1/2, z-1/2'

loop_
_atom_site_label
_atom_site_type_symbol
_atom_site_fract_x
_atom_site_fract_y
_atom_site_fract_z
_atom_site_U_iso_or_equiv
_atom_site_adp_type
_atom_site_occupancy
_atom_site_symmetry_multiplicity
_atom_site_calc_flag
_atom_site_refinement_flags
C1 C 0.37342(10) 0.1031(3) 0.54863(9) 0.0309(4) Uani 1 1 d .
C2 C 0.37660(12) -0.0658(3) 0.51503(10) 0.0388(5) Uani 1 1 d .
H2 H 0.3371 -0.0959 0.4807 0.047 Uiso 1 1 calc R
C3 C 0.43611(13) -0.1837(3) 0.53214(11) 0.0470(6) Uani 1 1 d .
H3 H 0.4367 -0.2920 0.5090 0.056 Uiso 1 1 calc R
C4 C 0.49673(13) -0.1445(4) 0.58419(13) 0.0540(7) Uani 1 1 d .
H4 H 0.5374 -0.2254 0.5949 0.065 Uiso 1 1 calc R
C5 C 0.49546(13) 0.0104(4) 0.61822(12) 0.0508(6) Uani 1 1 d .
H5 H 0.5351 0.0338 0.6532 0.061 Uiso 1 1 calc R
C6 C 0.43544(11) 0.1395(3) 0.60242(10) 0.0385(5) Uani 1 1 d .
C7 C 0.43392(12) 0.2995(3) 0.63811(11) 0.0455(6) Uani 1 1 d .
H7 H 0.4733 0.3212 0.6735 0.055 Uiso 1 1 calc R
C8 C 0.37592(12) 0.4279(3) 0.62291(9) 0.0372(5) Uani 1 1 d .
C9 C 0.31407(11) 0.3946(3) 0.56917(9) 0.0312(4) Uani 1 1 d .
C10 C 0.31274(11) 0.2291(3) 0.53331(9) 0.0295(4) Uani 1 1 d .
C11 C 0.25735(12) 0.5339(3) 0.55587(10) 0.0361(5) Uani 1 1 d .
H11 H 0.2171 0.5194 0.5206 0.043 Uiso 1 1 calc R
C12 C 0.25980(14) 0.6869(3) 0.59266(11) 0.0445(6) Uani 1 1 d .
H12 H 0.2212 0.7736 0.5826 0.053 Uiso 1 1 calc R
C13 C 0.32039(15) 0.7157(3) 0.64603(11) 0.0502(6) Uani 1 1 d .
H13 H 0.3214 0.8204 0.6713 0.060 Uiso 1 1 calc R
C14 C 0.37655(14) 0.5916(3) 0.66019(10) 0.0476(6) Uani 1 1 d .
H14 H 0.4167 0.6126 0.6950 0.057 Uiso 1 1 calc R
C15 C 0.24516(11) 0.1929(3) 0.47981(9) 0.0275(4) Uani 1 1 d .
C16 C 0.17353(11) 0.1969(3) 0.49181(9) 0.0279(4) Uani 1 1 d .
C17 C 0.15161(11) 0.1864(3) 0.55621(9) 0.0305(4) Uani 1 1 d .
C18 C 0.19394(12) 0.1475(3) 0.61775(9) 0.0370(5) Uani 1 1 d .
H18 H 0.2463 0.1296 0.6241 0.044 Uiso 1 1 calc R
C19 C 0.15757(14) 0.1360(3) 0.66911(11) 0.0488(6) Uani 1 1 d .
H19 H 0.1857 0.1110 0.7103 0.059 Uiso 1 1 calc R
C20 C 0.07997(16) 0.1610(4) 0.66008(12) 0.0604(7) Uani 1 1 d .
H20 H 0.0564 0.1535 0.6953 0.073 Uiso 1 1 calc R
C21 C 0.03669(15) 0.1971(4) 0.59928(12) 0.0570(7) Uani 1 1 d .
H21 H -0.0157 0.2127 0.5932 0.068 Uiso 1 1 calc R
C22 C 0.07289(12) 0.2095(3) 0.54766(11) 0.0385(5) Uani 1 1 d .
C23 C 0.04132(12) 0.2394(3) 0.47903(10) 0.0395(5) Uani 1 1 d .
C24 C -0.03242(14) 0.2837(4) 0.44846(13) 0.0572(7) Uani 1 1 d .
H24 H -0.0706 0.2948 0.4720 0.069 Uiso 1 1 calc R
C25 C -0.04798(14) 0.3110(4) 0.38259(14) 0.0620(8) Uani 1 1 d .
H25 H -0.0972 0.3410 0.3614 0.074 Uiso 1 1 calc R
C26 C 0.00893(14) 0.2942(4) 0.34740(12) 0.0521(6) Uani 1 1 d .
H26 H -0.0026 0.3127 0.3029 0.063 Uiso 1 1 calc R
C27 C 0.08253(12) 0.2502(3) 0.37771(10) 0.0396(5) Uani 1 1 d .
H27 H 0.1203 0.2387 0.3537 0.047 Uiso 1 1 calc R
C28 C 0.09978(11) 0.2234(3) 0.44441(10) 0.0320(5) Uani 1 1 d .
C29 C 0.25700(11) 0.1545(3) 0.41280(9) 0.0296(4) Uani 1 1 d .
C30 C 0.22673(11) -0.0104(3) 0.38180(9) 0.0308(4) Uani 1 1 d .
C31 C 0.18925(12) -0.1472(3) 0.41213(10) 0.0369(5) Uani 1 1 d .
H31 H 0.1865 -0.1326 0.4554 0.044 Uiso 1 1 calc R
C32 C 0.15753(13) -0.2978(3) 0.37977(11) 0.0435(5) Uani 1 1 d .
H32 H 0.1332 -0.3837 0.4010 0.052 Uiso 1 1 calc R
C33 C 0.16106(14) -0.3256(3) 0.31426(11) 0.0496(6) Uani 1 1 d .
H33 H 0.1375 -0.4270 0.2920 0.060 Uiso 1 1 calc R
C34 C 0.19873(14) -0.2047(3) 0.28405(11) 0.0474(6) Uani 1 1 d .
H34 H 0.2019 -0.2255 0.2412 0.057 Uiso 1 1 calc R
C35 C 0.23386(12) -0.0457(3) 0.31633(9) 0.0363(5) Uani 1 1 d .
C36 C 0.27373(13) 0.0774(3) 0.28556(9) 0.0425(6) Uani 1 1 d .
H36 H 0.2791 0.0524 0.2435 0.051 Uiso 1 1 calc R
C37 C 0.30572(11) 0.2364(3) 0.31550(9) 0.0364(5) Uani 1 1 d .
C38 C 0.29605(10) 0.2788(3) 0.37986(9) 0.0299(4) Uani 1 1 d .
C39 C 0.32547(12) 0.4507(3) 0.40646(10) 0.0360(5) Uani 1 1 d .
H39 H 0.3202 0.4824 0.4480 0.043 Uiso 1 1 calc R
C40 C 0.36094(12) 0.5690(3) 0.37253(11) 0.0444(6) Uani 1 1 d .
H40 H 0.3787 0.6806 0.3909 0.053 Uiso 1 1 calc R
C41 C 0.37110(13) 0.5240(4) 0.30965(11) 0.0486(6) Uani 1 1 d .
H41 H 0.3963 0.6049 0.2872 0.058 Uiso 1 1 calc R
C42 C 0.34413(13) 0.3633(4) 0.28229(10) 0.0461(6) Uani 1 1 d .
H42 H 0.3508 0.3351 0.2409 0.055 Uiso 1 1 calc R

loop_
_atom_site_aniso_label
_atom_site_aniso_U_11
_atom_site_aniso_U_22
_atom_site_aniso_U_33
_atom_site_aniso_U_23
_atom_site_aniso_U_13
_atom_site_aniso_U_12
C1 0.0258(10) 0.0402(12) 0.0273(10) 0.0033(8) 0.0069(8) -0.0009(9)
C2 0.0359(12) 0.0439(13) 0.0364(11) 0.0028(9) 0.0066(9) 0.0052(10)
C3 0.0442(14) 0.0512(15) 0.0464(13) 0.0055(11) 0.0114(11) 0.0131(11)
C4 0.0327(13) 0.0645(18) 0.0631(16) 0.0137(14) 0.0059(11) 0.0128(12)
C5 0.0323(12) 0.0629(17) 0.0519(14) 0.0079(12) -0.0040(10) 0.0020(11)
C6 0.0266(11) 0.0519(14) 0.0352(11) 0.0057(10) 0.0022(8) -0.0023(10)
C7 0.0333(12) 0.0594(16) 0.0389(12) 0.0008(11) -0.0042(9) -0.0096(11)
C8 0.0355(12) 0.0461(13) 0.0289(10) -0.0019(9) 0.0042(8) -0.0108(10)
C9 0.0318(11) 0.0365(12) 0.0258(9) -0.0007(8) 0.0070(8) -0.0065(9)
C10 0.0272(10) 0.0354(11) 0.0262(9) 0.0011(8) 0.0060(8) -0.0038(8)
C11 0.0379(12) 0.0360(12) 0.0330(11) -0.0027(9) 0.0040(8) -0.0049(9)
C12 0.0535(15) 0.0382(13) 0.0433(13) -0.0067(10) 0.0131(11) -0.0039(11)
C13 0.0678(17) 0.0436(14) 0.0405(13) -0.0132(11) 0.0140(12) -0.0116(13)
C14 0.0538(15) 0.0521(15) 0.0341(12) -0.0080(10) 0.0024(10) -0.0149(12)
C15 0.0280(10) 0.0274(10) 0.0269(9) -0.0004(8) 0.0052(8) -0.0009(8)
C16 0.0278(10) 0.0275(10) 0.0280(10) -0.0026(8) 0.0049(8) -0.0015(8)
C17 0.0323(11) 0.0267(10) 0.0337(10) -0.0035(8) 0.0098(8) -0.0017(8)
C18 0.0418(12) 0.0388(12) 0.0310(10) -0.0021(9) 0.0091(9) -0.0050(9)
C19 0.0574(16) 0.0545(15) 0.0363(12) -0.0008(11) 0.0141(11) -0.0104(12)
C20 0.0682(19) 0.075(2) 0.0465(15) -0.0005(13) 0.0320(13) -0.0042(14)
C21 0.0440(14) 0.0753(19) 0.0582(16) -0.0016(14) 0.0255(12) 0.0024(13)
C22 0.0324(11) 0.0401(12) 0.0449(12) -0.0032(10) 0.0120(9) -0.0005(9)
C23 0.0304(11) 0.0412(13) 0.0466(13) -0.0032(10) 0.0074(9) -0.0007(9)
C24 0.0324(13) 0.0754(19) 0.0627(17) -0.0013(14) 0.0073(11) 0.0070(12)
C25 0.0331(14) 0.073(2) 0.0725(19) 0.0024(14) -0.0056(13) 0.0078(12)
C26 0.0474(15) 0.0584(16) 0.0428(13) 0.0036(11) -0.0085(11) -0.0007(12)
C27 0.0372(12) 0.0417(13) 0.0366(11) -0.0003(9) 0.0000(9) -0.0018(10)
C28 0.0280(10) 0.0296(11) 0.0363(11) -0.0027(8) 0.0019(8) -0.0021(8)
C29 0.0270(10) 0.0336(11) 0.0275(10) -0.0012(8) 0.0040(8) 0.0030(8)
C30 0.0291(10) 0.0340(11) 0.0275(9) -0.0026(8) 0.0019(8) 0.0046(8)
C31 0.0383(12) 0.0341(12) 0.0382(11) -0.0037(9) 0.0079(9) 0.0007(9)
C32 0.0433(13) 0.0360(12) 0.0516(13) -0.0076(10) 0.0109(10) -0.0017(10)
C33 0.0509(15) 0.0443(14) 0.0496(14) -0.0185(11) 0.0010(11) -0.0033(11)
C34 0.0544(15) 0.0513(15) 0.0336(11) -0.0129(10) 0.0024(10) 0.0033(12)
C35 0.0359(11) 0.0417(13) 0.0292(10) -0.0058(9) 0.0022(8) 0.0073(9)
C36 0.0496(14) 0.0540(15) 0.0239(10) -0.0026(9) 0.0078(9) 0.0054(11)
C37 0.0305(11) 0.0498(14) 0.0283(10) 0.0036(9) 0.0049(8) 0.0057(10)
C38 0.0237(10) 0.0382(11) 0.0274(9) 0.0029(8) 0.0042(7) 0.0042(8)
C39 0.0366(11) 0.0401(12) 0.0313(10) 0.0014(9) 0.0069(9) -0.0007(9)
C40 0.0384(12) 0.0491(14) 0.0438(12) 0.0073(10) 0.0042(10) -0.0079(10)
C41 0.0385(13) 0.0667(17) 0.0400(12) 0.0154(12) 0.0065(10) -0.0105(12)
C42 0.0414(13) 0.0673(17) 0.0305(11) 0.0079(11) 0.0098(9) -0.0002(12)

loop_
_atom_type_symbol
_atom_type_description
_atom_type_scat_dispersion_real
_atom_type_scat_dispersion_imag
_atom_type_scat_source
C C 0.0033 0.0016 'International Tables Vol C Tables 4.2.6.8 and 6.1.1.4'
H H 0.0000 0.0000 'International Tables Vol C Tables 4.2.6.8 and 6.1.1.4'

loop_
_geom_angle_atom_site_label_1
_geom_angle_atom_site_label_2
_geom_angle_atom_site_label_3
_geom_angle
C10 C1 C2 123.77(18)
C10 C1 C6 119.70(19)
C2 C1 C6 116.49(19)
C3 C2 C1 121.5(2)
C3 C2 H2 119.2
C1 C2 H2 119.2
C2 C3 C4 121.1(2)
C2 C3 H3 119.4
C4 C3 H3 119.4
C5 C4 C3 119.6(2)
C5 C4 H4 120.2
C3 C4 H4 120.2
C4 C5 C6 122.0(2)
C4 C5 H5 119.0
C6 C5 H5 119.0
C7 C6 C5 121.9(2)
C7 C6 C1 118.8(2)
C5 C6 C1 119.3(2)
C8 C7 C6 122.6(2)
C8 C7 H7 118.7
C6 C7 H7 118.7
C7 C8 C14 121.1(2)
C7 C8 C9 119.3(2)
C14 C8 C9 119.6(2)
C10 C9 C11 124.58(18)
C10 C9 C8 119.34(19)
C11 C9 C8 116.08(19)
C1 C10 C9 120.21(18)
C1 C10 C15 121.61(17)
C9 C10 C15 118.17(17)
C12 C11 C9 122.5(2)
C12 C11 H11 118.8
C9 C11 H11 118.8
C11 C12 C13 120.6(2)
C11 C12 H12 119.7
C13 C12 H12 119.7
C14 C13 C12 119.8(2)
C14 C13 H13 120.1
C12 C13 H13 120.1
C13 C14 C8 121.4(2)
C13 C14 H14 119.3
C8 C14 H14 119.3
C16 C15 C29 120.15(17)
C16 C15 C10 120.30(16)
C29 C15 C10 119.54(16)
C15 C16 C17 127.18(17)
C15 C16 C28 128.10(17)
C17 C16 C28 104.64(16)
C18 C17 C22 119.23(18)
C18 C17 C16 131.65(18)
C22 C17 C16 108.97(17)
C19 C18 C17 119.4(2)
C19 C18 H18 120.3
C17 C18 H18 120.3
C18 C19 C20 120.8(2)
C18 C19 H19 119.6
C20 C19 H19 119.6
C19 C20 C21 120.8(2)
C19 C20 H20 119.6
C21 C20 H20 119.6
C22 C21 C20 118.6(2)
C22 C21 H21 120.7
C20 C21 H21 120.7
C21 C22 C17 121.1(2)
C21 C22 C23 130.0(2)
C17 C22 C23 108.79(18)
C24 C23 C28 121.5(2)
C24 C23 C22 129.5(2)
C28 C23 C22 109.01(18)
C25 C24 C23 118.7(2)
C25 C24 H24 120.6
C23 C24 H24 120.6
C24 C25 C26 120.7(2)
C24 C25 H25 119.7
C26 C25 H25 119.7
C27 C26 C25 120.8(2)
C27 C26 H26 119.6
C25 C26 H26 119.6
C26 C27 C28 119.6(2)
C26 C27 H27 120.2
C28 C27 H27 120.2
C27 C28 C23 118.76(19)
C27 C28 C16 132.52(18)
C23 C28 C16 108.40(17)
C38 C29 C30 119.84(17)
C38 C29 C15 121.68(17)
C30 C29 C15 118.47(17)
C29 C30 C31 123.77(17)
C29 C30 C35 119.51(18)
C31 C30 C35 116.72(18)
C32 C31 C30 121.9(2)
C32 C31 H31 119.0
C30 C31 H31 119.0
C31 C32 C33 120.8(2)
C31 C32 H32 119.6
C33 C32 H32 119.6
C34 C33 C32 119.8(2)
C34 C33 H33 120.1
C32 C33 H33 120.1
C33 C34 C35 121.5(2)
C33 C34 H34 119.3
C35 C34 H34 119.3
C36 C35 C34 121.48(19)
C36 C35 C30 119.33(19)
C34 C35 C30 119.2(2)
C37 C36 C35 122.13(18)
C37 C36 H36 118.9
C35 C36 H36 118.9
C36 C37 C42 121.13(19)
C36 C37 C38 119.43(19)
C42 C37 C38 119.3(2)
C29 C38 C39 123.38(17)
C29 C38 C37 119.64(18)
C39 C38 C37 116.96(18)
C40 C39 C38 121.66(19)
C40 C39 H39 119.2
C38 C39 H39 119.2
C39 C40 C41 120.7(2)
C39 C40 H40 119.6
C41 C40 H40 119.6
C42 C41 C40 119.8(2)
C42 C41 H41 120.1
C40 C41 H41 120.1
C41 C42 C37 121.4(2)
C41 C42 H42 119.3
C37 C42 H42 119.3

loop_
_geom_bond_atom_site_label_1
_geom_bond_atom_site_label_2
_geom_bond_distance
C1 C10 1.411(3)
C1 C2 1.429(3)
C1 C6 1.442(3)
C2 C3 1.361(3)
C2 H2 0.9300
C3 C4 1.407(3)
C3 H3 0.9300
C4 C5 1.342(4)
C4 H4 0.9300
C5 C6 1.418(3)
C5 H5 0.9300
C6 C7 1.393(3)
C7 C8 1.388(3)
C7 H7 0.9300
C8 C14 1.429(3)
C8 C9 1.435(3)
C9 C10 1.423(3)
C9 C11 1.426(3)
C10 C15 1.501(3)
C11 C12 1.355(3)
C11 H11 0.9300
C12 C13 1.411(3)
C12 H12 0.9300
C13 C14 1.342(3)
C13 H13 0.9300
C14 H14 0.9300
C15 C16 1.361(3)
C15 C29 1.499(3)
C16 C17 1.493(3)
C16 C28 1.499(3)
C17 C18 1.393(3)
C17 C22 1.397(3)
C18 C19 1.378(3)
C18 H18 0.9300
C19 C20 1.378(4)
C19 H19 0.9300
C20 C21 1.382(4)
C20 H20 0.9300
C21 C22 1.382(3)
C21 H21 0.9300
C22 C23 1.459(3)
C23 C24 1.386(3)
C23 C28 1.401(3)
C24 C25 1.375(4)
C24 H24 0.9300
C25 C26 1.387(4)
C25 H25 0.9300
C26 C27 1.382(3)
C26 H26 0.9300
C27 C28 1.392(3)
C27 H27 0.9300
C29 C38 1.413(3)
C29 C30 1.423(3)
C30 C31 1.427(3)
C30 C35 1.437(3)
C31 C32 1.356(3)
C31 H31 0.9300
C32 C33 1.412(3)
C32 H32 0.9300
C33 C34 1.349(3)
C33 H33 0.9300
C34 C35 1.425(3)
C34 H34 0.9300
C35 C36 1.390(3)
C36 C37 1.388(3)
C36 H36 0.9300
C37 C42 1.422(3)
C37 C38 1.438(3)
C38 C39 1.430(3)
C39 C40 1.360(3)
C39 H39 0.9300
C40 C41 1.415(3)
C40 H40 0.9300
C41 C42 1.353(3)
C41 H41 0.9300
C42 H42 0.9300

loop_
_geom_torsion_atom_site_label_1
_geom_torsion_atom_site_label_2
_geom_torsion_atom_site_label_3
_geom_torsion_atom_site_label_4
_geom_torsion
C10 C1 C2 C3 -179.29(19)
C6 C1 C2 C3 -1.5(3)
C1 C2 C3 C4 0.6(3)
C2 C3 C4 C5 1.0(4)
C3 C4 C5 C6 -1.6(4)
C4 C5 C6 C7 179.5(2)
C4 C5 C6 C1 0.6(3)
C10 C1 C6 C7 -0.1(3)
C2 C1 C6 C7 -178.00(19)
C10 C1 C6 C5 178.80(19)
C2 C1 C6 C5 0.9(3)
C5 C6 C7 C8 179.4(2)
C1 C6 C7 C8 -1.7(3)
C6 C7 C8 C14 -179.4(2)
C6 C7 C8 C9 1.2(3)
C7 C8 C9 C10 1.1(3)
C14 C8 C9 C10 -178.34(18)
C7 C8 C9 C11 -178.98(19)
C14 C8 C9 C11 1.5(3)
C2 C1 C10 C9 -179.91(17)
C6 C1 C10 C9 2.4(3)
C2 C1 C10 C15 0.7(3)
C6 C1 C10 C15 -177.01(17)
C11 C9 C10 C1 177.23(18)
C8 C9 C10 C1 -2.9(3)
C11 C9 C10 C15 -3.3(3)
C8 C9 C10 C15 176.52(16)
C10 C9 C11 C12 177.88(18)
C8 C9 C11 C12 -2.0(3)
C9 C11 C12 C13 0.9(3)
C11 C12 C13 C14 0.7(3)
C12 C13 C14 C8 -1.1(4)
C7 C8 C14 C13 -179.5(2)
C9 C8 C14 C13 -0.1(3)
C1 C10 C15 C16 125.0(2)
C9 C10 C15 C16 -54.5(2)
C1 C10 C15 C29 -55.8(2)
C9 C10 C15 C29 124.77(19)
C29 C15 C16 C17 163.64(18)
C10 C15 C16 C17 -17.1(3)
C29 C15 C16 C28 -20.2(3)
C10 C15 C16 C28 159.05(19)
C15 C16 C17 C18 -9.3(3)
C28 C16 C17 C18 173.8(2)
C15 C16 C17 C22 175.42(19)
C28 C16 C17 C22 -1.5(2)
C22 C17 C18 C19 -1.2(3)
C16 C17 C18 C19 -176.0(2)
C17 C18 C19 C20 0.5(3)
C18 C19 C20 C21 0.4(4)
C19 C20 C21 C22 -0.7(4)
C20 C21 C22 C17 0.0(4)
C20 C21 C22 C23 177.6(2)
C18 C17 C22 C21 0.9(3)
C16 C17 C22 C21 176.9(2)
C18 C17 C22 C23 -177.12(19)
C16 C17 C22 C23 -1.2(2)
C21 C22 C23 C24 8.2(4)
C17 C22 C23 C24 -174.0(2)
C21 C22 C23 C28 -174.2(2)
C17 C22 C23 C28 3.7(2)
C28 C23 C24 C25 0.5(4)
C22 C23 C24 C25 177.9(3)
C23 C24 C25 C26 0.1(4)
C24 C25 C26 C27 -0.2(4)
C25 C26 C27 C28 -0.3(4)
C26 C27 C28 C23 0.9(3)
C26 C27 C28 C16 -171.8(2)
C24 C23 C28 C27 -1.0(3)
C22 C23 C28 C27 -178.82(19)
C24 C23 C28 C16 173.3(2)
C22 C23 C28 C16 -4.6(2)
C15 C16 C28 C27 0.0(4)
C17 C16 C28 C27 176.9(2)
C15 C16 C28 C23 -173.1(2)
C17 C16 C28 C23 3.7(2)
C16 C15 C29 C38 122.6(2)
C10 C15 C29 C38 -56.6(3)
C16 C15 C29 C30 -56.3(3)
C10 C15 C29 C30 124.46(19)
C38 C29 C30 C31 177.37(18)
C15 C29 C30 C31 -3.7(3)
C38 C29 C30 C35 -2.2(3)
C15 C29 C30 C35 176.75(17)
C29 C30 C31 C32 176.3(2)
C35 C30 C31 C32 -4.1(3)
C30 C31 C32 C33 0.5(3)
C31 C32 C33 C34 2.4(4)
C32 C33 C34 C35 -1.5(4)
C33 C34 C35 C36 178.9(2)
C33 C34 C35 C30 -2.1(3)
C29 C30 C35 C36 3.4(3)
C31 C30 C35 C36 -176.24(19)
C29 C30 C35 C34 -175.59(19)
C31 C30 C35 C34 4.8(3)
C34 C35 C36 C37 177.5(2)
C30 C35 C36 C37 -1.5(3)
C35 C36 C37 C42 -177.9(2)
C35 C36 C37 C38 -1.6(3)
C30 C29 C38 C39 177.40(18)
C15 C29 C38 C39 -1.5(3)
C30 C29 C38 C37 -0.8(3)
C15 C29 C38 C37 -179.74(17)
C36 C37 C38 C29 2.7(3)
C42 C37 C38 C29 179.12(18)
C36 C37 C38 C39 -175.60(19)
C42 C37 C38 C39 0.8(3)
C29 C38 C39 C40 -178.2(2)
C37 C38 C39 C40 0.1(3)
C38 C39 C40 C41 -1.1(3)
C39 C40 C41 C42 1.2(4)
C40 C41 C42 C37 -0.3(4)
C36 C37 C42 C41 175.6(2)
C38 C37 C42 C41 -0.7(3)
